data_7110071
loop_
_publ_author_name
'Jasmine M. Cross'
'Rebecca V. Fennessy'
'Lindsay P. Harding'
'Craig R. Rice'
'Michaele J. Hardie'
'Christopher Slater'

_publ_section_title
;
 Self-assembly of a heteroleptic one-dimensional chain comprising
 different dinuclear meso-helicates in the solid-state
;
_journal_name_full Chem.Commun.
_journal_page_first 11290
_journal_paper_doi 10.1039/c3cc46722h
_journal_volume 49
_journal_year 2013
_chemical_formula_sum 'C98 H92 Cd2 Cl10 N13 O30 S4'
_chemical_formula_weight 2639.39
_space_group_IT_number 14
_symmetry_cell_setting monoclinic
_symmetry_space_group_name_Hall '-P 2ybc'
_symmetry_space_group_name_H-M 'P 1 21/c 1'
_atom_sites_solution_hydrogens geom
_atom_sites_solution_primary direct
_atom_sites_solution_secondary difmap
_audit_creation_method SHELXL-97
_audit_update_record
;
2013-10-06 # Formatted by publCIF
;
_cell_angle_alpha 90.00
_cell_angle_beta 91.2640(10)
_cell_angle_gamma 90.00
_cell_formula_units_Z 4
_cell_length_a 13.3018(3)
_cell_length_b 20.7598(4)
_cell_length_c 44.2313(9)
_cell_measurement_reflns_used 9928
_cell_measurement_temperature 150(2)
_cell_measurement_theta_max 22.99
_cell_measurement_theta_min 2.40
_cell_volume 12211.2(4)
_computing_cell_refinement 'Bruker SAINT'
_computing_data_collection 'Bruker APEX2'
_computing_data_reduction 'Bruker SAINT'
_computing_molecular_graphics 'Bruker SHELXTL'
_computing_publication_material 'Bruker SHELXTL'
_computing_structure_refinement 'SHELXL-97 (Sheldrick, 2008)'
_computing_structure_solution 'SHELXS-97 (Sheldrick, 2008)'
_diffrn_ambient_temperature 150(2)
_diffrn_measured_fraction_theta_full 0.992
_diffrn_measured_fraction_theta_max 0.992
_diffrn_measurement_device_type 'Bruker APEX-II CCD'
_diffrn_measurement_method '\f and \w scans'
_diffrn_radiation_monochromator graphite
_diffrn_radiation_source 'fine-focus sealed tube'
_diffrn_radiation_type MoK\a
_diffrn_radiation_wavelength 0.71073
_diffrn_reflns_av_R_equivalents 0.0686
_diffrn_reflns_av_sigmaI/netI 0.0556
_diffrn_reflns_limit_h_max 15
_diffrn_reflns_limit_h_min -15
_diffrn_reflns_limit_k_max 24
_diffrn_reflns_limit_k_min -24
_diffrn_reflns_limit_l_max 52
_diffrn_reflns_limit_l_min -52
_diffrn_reflns_number 104867
_diffrn_reflns_theta_full 25.00
_diffrn_reflns_theta_max 25.00
_diffrn_reflns_theta_min 1.35
_exptl_absorpt_coefficient_mu 0.710
_exptl_absorpt_correction_T_max 0.9520
_exptl_absorpt_correction_T_min 0.7178
_exptl_absorpt_correction_type multi-scan
_exptl_absorpt_process_details sadabs
_exptl_crystal_colour yellow
_exptl_crystal_density_diffrn 1.436
_exptl_crystal_density_method 'not measured'
_exptl_crystal_description plate
_exptl_crystal_F_000 5364
_exptl_crystal_size_max 0.50
_exptl_crystal_size_mid 0.18
_exptl_crystal_size_min 0.07
_refine_diff_density_max 2.368
_refine_diff_density_min -1.571
_refine_diff_density_rms 0.242
_refine_ls_extinction_method none
_refine_ls_goodness_of_fit_ref 1.516
_refine_ls_hydrogen_treatment constr
_refine_ls_matrix_type full
_refine_ls_number_parameters 1304
_refine_ls_number_reflns 21329
_refine_ls_number_restraints 6
_refine_ls_restrained_S_all 1.517
_refine_ls_R_factor_all 0.1708
_refine_ls_R_factor_gt 0.1218
_refine_ls_shift/su_max 0.003
_refine_ls_shift/su_mean 0.000
_refine_ls_structure_factor_coef Fsqd
_refine_ls_weighting_details 'calc w=1/[\s^2^(Fo^2^)+(0.2000P)^2^+0.0000P] where P=(Fo^2^+2Fc^2^)/3'
_refine_ls_weighting_scheme calc
_refine_ls_wR_factor_gt 0.3489
_refine_ls_wR_factor_ref 0.4018
_reflns_number_gt 13700
_reflns_number_total 21329
_reflns_threshold_expression >2sigma(I)
_cod_data_source_file c3cc46722h.txt
_cod_data_source_block added_by_encifer
_cod_original_sg_symbol_H-M P21/c
_cod_database_code 7110071

loop_
_symmetry_equiv_pos_as_xyz
'x, y, z'
'-x, y+1/2, -z+1/2'
'-x, -y, -z'
'x, -y-1/2, z-1/2'

loop_
_atom_site_label
_atom_site_type_symbol
_atom_site_fract_x
_atom_site_fract_y
_atom_site_fract_z
_atom_site_U_iso_or_equiv
_atom_site_adp_type
_atom_site_occupancy
_atom_site_symmetry_multiplicity
_atom_site_calc_flag
_atom_site_refinement_flags
Cd1 Cd 0.66994(5) 0.39956(4) 0.642985(17) 0.0411(3) Uani 1 1 d .
Cl1 Cl 0.8225(2) 0.42675(18) 0.44810(8) 0.0696(9) Uani 1 1 d .
S1 S 0.6598(2) 0.5380(2) 0.38631(9) 0.0761(11) Uani 1 1 d .
O1 O 0.4566(5) -0.1403(4) 0.47818(19) 0.058(2) Uani 1 1 d .
N1 N 0.2863(8) 0.7022(5) 0.3374(2) 0.055(2) Uani 1 1 d .
C1 C 0.1905(10) 0.7190(7) 0.3337(3) 0.069(4) Uani 1 1 d .
H1 H 0.1401 0.6933 0.3427 0.083 Uiso 1 1 calc R
Cd2 Cd 0.86586(5) -0.11301(4) 0.607127(17) 0.0424(3) Uani 1 1 d .
Cl2 Cl 0.5831(2) 0.93578(19) 0.30855(8) 0.0681(9) Uani 1 1 d .
S2 S 0.8331(2) 0.43776(16) 0.55086(7) 0.0554(8) Uani 1 1 d .
N2 N 0.4731(7) 0.6568(5) 0.3442(2) 0.051(2) Uani 1 1 d .
C2 C 0.1622(16) 0.7722(8) 0.3175(4) 0.095(6) Uani 1 1 d .
H2 H 0.0930 0.7820 0.3142 0.114 Uiso 1 1 calc R
Cl3 Cl 0.7650(3) 0.0816(2) 0.44102(11) 0.0922(12) Uiso 1 1 d .
S3 S 0.1047(2) 0.05282(16) 0.49517(6) 0.0536(7) Uani 1 1 d .
O3 O 0.4928(11) -0.2937(7) 0.5776(3) 0.130(5) Uiso 1 1 d .
N3 N 0.4739(6) 0.5428(5) 0.3720(2) 0.050(2) Uani 1 1 d .
C3 C 0.2341(17) 0.8105(9) 0.3063(4) 0.099(6) Uani 1 1 d .
H3 H 0.2153 0.8490 0.2961 0.118 Uiso 1 1 calc R
Cl4 Cl 0.8784(3) 0.4130(2) 0.27217(11) 0.0950(13) Uani 1 1 d .
S4 S 0.5181(2) -0.06706(18) 0.61666(7) 0.0614(8) Uani 1 1 d .
O4 O 0.9254(8) 0.4333(7) 0.4459(4) 0.124(5) Uani 1 1 d .
N4 N 0.4472(6) 0.3550(5) 0.47914(18) 0.045(2) Uani 1 1 d .
H4A H 0.4756 0.3245 0.4914 0.068 Uiso 1 1 calc R
H4B H 0.4867 0.3907 0.4792 0.068 Uiso 1 1 calc R
H4C H 0.4411 0.3394 0.4600 0.068 Uiso 1 1 calc R
C4 C 0.3386(16) 0.7942(7) 0.3095(3) 0.096(6) Uani 1 1 d .
H4 H 0.3904 0.8200 0.3014 0.116 Uiso 1 1 calc R
Cl5 Cl 0.0053(3) 0.39207(19) 0.14804(9) 0.0772(10) Uani 1 1 d .
O5 O 0.8178(11) 0.3846(7) 0.4749(3) 0.134(6) Uani 1 1 d .
N5 N 0.7146(8) 0.4490(5) 0.6894(2) 0.057(3) Uani 1 1 d .
C5 C 0.3590(12) 0.7355(6) 0.3260(3) 0.066(4) Uani 1 1 d .
Cl6 Cl 0.0582(4) 0.3708(3) 0.21049(11) 0.1098(16) Uani 1 1 d .
O6 O 0.7590(8) 0.4771(6) 0.4564(4) 0.142(6) Uani 1 1 d .
N6 N 0.8230(6) 0.4511(4) 0.6397(2) 0.047(2) Uani 1 1 d .
C6 C 0.4634(10) 0.7140(7) 0.3311(3) 0.066(3) Uani 1 1 d .
Cl7 Cl 0.5296(10) 0.4293(6) 0.3159(2) 0.136(4) Uani 0.50 1 d PD
O7 O 0.7833(10) 0.3862(6) 0.4248(3) 0.118(5) Uani 1 1 d .
N7 N 0.7217(6) 0.3961(4) 0.59241(18) 0.0373(19) Uani 1 1 d .
C7 C 0.5511(14) 0.7506(8) 0.3240(4) 0.093(5) Uani 1 1 d .
H7 H 0.5457 0.7913 0.3143 0.112 Uiso 1 1 calc R
Cl8 Cl 0.6167(7) 0.5271(7) 0.2832(3) 0.135(4) Uani 0.50 1 d PD
O8 O 0.5281(8) 0.9108(6) 0.3329(2) 0.094(3) Uani 1 1 d .
N8 N 0.0903(7) 0.2168(4) 0.3724(2) 0.049(2) Uani 1 1 d .
C8 C 0.6394(13) 0.7258(10) 0.3314(6) 0.130(8) Uani 1 1 d .
H8 H 0.6984 0.7485 0.3261 0.156 Uiso 1 1 calc R
Cl9 Cl 0.8423(8) 0.2356(6) 0.5554(3) 0.228(4) Uiso 1 1 d .
O9 O 0.5166(9) 0.9296(10) 0.2835(3) 0.146(6) Uani 1 1 d .
N9 N 0.0418(6) 0.1701(4) 0.4271(2) 0.046(2) Uani 1 1 d .
C9 C 0.6495(12) 0.6669(9) 0.3468(5) 0.103(6) Uani 1 1 d .
H9 H 0.7133 0.6516 0.3537 0.123 Uiso 1 1 calc R
Cl10 Cl 0.9939(4) 0.1286(3) 0.55996(15) 0.1293(18) Uiso 1 1 d .
O10 O 0.6011(9) 0.9997(7) 0.3140(3) 0.121(4) Uani 1 1 d .
N10 N 0.1291(6) 0.0555(4) 0.43790(19) 0.042(2) Uani 1 1 d .
C10 C 0.5631(8) 0.6325(6) 0.3516(3) 0.057(3) Uani 1 1 d .
Cl11 Cl 0.0855(5) 0.3166(4) 0.62348(18) 0.152(2) Uiso 1 1 d D
O11 O 0.6712(9) 0.9030(7) 0.3043(3) 0.121(5) Uani 1 1 d .
N11 N 0.9942(7) -0.0714(5) 0.6393(2) 0.052(2) Uani 1 1 d .
C11 C 0.5585(7) 0.5740(6) 0.3676(3) 0.055(3) Uani 1 1 d .
O12 O 0.7012(15) 0.0504(10) 0.4251(5) 0.187(7) Uiso 1 1 d .
N12 N 0.7980(6) -0.0682(4) 0.64995(19) 0.044(2) Uani 1 1 d .
C12 C 0.5810(8) 0.4807(7) 0.4002(3) 0.062(3) Uani 1 1 d .
H12 H 0.6021 0.4466 0.4132 0.075 Uiso 1 1 calc R
O13 O 0.7879(10) 0.1448(7) 0.4270(3) 0.124(4) Uiso 1 1 d .
N13 N 0.6876(6) -0.1123(4) 0.60238(19) 0.042(2) Uani 1 1 d .
C13 C 0.4844(8) 0.4898(6) 0.3904(2) 0.048(3) Uani 1 1 d .
O14 O 0.8491(9) 0.0407(6) 0.4448(3) 0.111(4) Uiso 1 1 d .
C14 C 0.3966(8) 0.4520(5) 0.3979(3) 0.048(3) Uani 1 1 d .
O15 O 0.728(2) 0.1048(13) 0.4686(7) 0.245(11) Uiso 1 1 d .
C15 C 0.3269(8) 0.4311(5) 0.3766(3) 0.051(3) Uani 1 1 d .
H15 H 0.3352 0.4416 0.3559 0.061 Uiso 1 1 calc R
O16 O 0.8010(10) 0.4028(7) 0.2532(3) 0.114(4) Uani 1 1 d .
C16 C 0.2445(9) 0.3947(6) 0.3852(3) 0.058(3) Uani 1 1 d .
H16 H 0.1997 0.3782 0.3700 0.069 Uiso 1 1 calc R
O17 O 0.9296(11) 0.4713(7) 0.2606(3) 0.136(5) Uani 1 1 d .
C17 C 0.2267(8) 0.3825(5) 0.4147(3) 0.049(3) Uani 1 1 d .
H17 H 0.1673 0.3600 0.4199 0.058 Uiso 1 1 calc R
O18 O 0.8386(9) 0.4246(7) 0.3036(2) 0.113(4) Uani 1 1 d .
C18 C 0.2956(7) 0.4027(5) 0.4381(2) 0.044(3) Uani 1 1 d .
O19 O 0.9484(10) 0.3752(9) 0.2702(5) 0.175(9) Uani 1 1 d .
C19 C 0.3791(7) 0.4377(5) 0.4283(2) 0.040(2) Uani 1 1 d .
H19 H 0.4264 0.4525 0.4431 0.048 Uiso 1 1 calc R
O20 O -0.0159(12) 0.3201(8) 0.6126(4) 0.145(5) Uiso 1 1 d D
C20 C 0.6578(11) 0.4518(8) 0.7123(3) 0.077(4) Uani 1 1 d .
H20 H 0.5959 0.4290 0.7111 0.093 Uiso 1 1 calc R
C21 C 0.6794(14) 0.4852(9) 0.7388(4) 0.094(5) Uani 1 1 d .
H21 H 0.6316 0.4870 0.7544 0.112 Uiso 1 1 calc R
C22 C 0.7686(15) 0.5154(9) 0.7422(4) 0.097(5) Uani 1 1 d .
H22 H 0.7865 0.5373 0.7603 0.117 Uiso 1 1 calc R
O23 O 0.1430(15) 0.3736(11) 0.6118(5) 0.191(8) Uiso 1 1 d D
C23 C 0.8326(12) 0.5130(8) 0.7183(3) 0.083(4) Uani 1 1 d .
H23 H 0.8955 0.5346 0.7196 0.099 Uiso 1 1 calc R
O24 O 0.5644(7) 0.4634(5) 0.4833(2) 0.084(3) Uani 1 1 d .
C24 C 0.8052(10) 0.4779(7) 0.6909(3) 0.067(4) Uani 1 1 d .
O25 O 0.8306(14) 0.3406(10) 0.7453(4) 0.177(7) Uiso 1 1 d .
C25 C 0.8674(8) 0.4772(6) 0.6639(2) 0.050(3) Uani 1 1 d .
O26 O 0.5178(18) -0.1829(12) 0.6864(6) 0.108(7) Uiso 0.50 1 d P
C26 C 0.9623(10) 0.5040(7) 0.6621(4) 0.071(4) Uani 1 1 d .
H26 H 0.9943 0.5218 0.6797 0.085 Uiso 1 1 calc R
O27 O 0.3038(11) 0.3368(8) 0.3027(4) 0.142(5) Uiso 1 1 d .
C27 C 1.0089(9) 0.5048(7) 0.6356(4) 0.077(4) Uani 1 1 d .
H27 H 1.0743 0.5228 0.6345 0.093 Uiso 1 1 calc R
C28 C 0.9635(9) 0.4798(6) 0.6098(4) 0.069(4) Uani 1 1 d .
H28 H 0.9959 0.4803 0.5909 0.083 Uiso 1 1 calc R
C29 C 0.8688(7) 0.4540(6) 0.6128(3) 0.046(3) Uani 1 1 d .
C30 C 0.8077(7) 0.4270(6) 0.5881(2) 0.046(3) Uani 1 1 d .
C31 C 0.7224(8) 0.4012(6) 0.5409(2) 0.047(3) Uani 1 1 d .
H31 H 0.6982 0.3960 0.5206 0.056 Uiso 1 1 calc R
C32 C 0.6734(7) 0.3804(5) 0.5655(2) 0.038(2) Uani 1 1 d .
C33 C 0.5752(7) 0.3499(5) 0.5656(2) 0.039(2) Uani 1 1 d .
C34 C 0.5029(7) 0.3693(5) 0.5446(2) 0.040(2) Uani 1 1 d .
H34 H 0.5182 0.4027 0.5308 0.048 Uiso 1 1 calc R
C35 C 0.4063(7) 0.3405(5) 0.5433(2) 0.036(2) Uani 1 1 d .
C36 C 0.3867(8) 0.2936(6) 0.5655(2) 0.050(3) Uani 1 1 d .
H36 H 0.3216 0.2749 0.5661 0.059 Uiso 1 1 calc R
C37 C 0.4558(9) 0.2748(6) 0.5857(3) 0.052(3) Uani 1 1 d .
H37 H 0.4397 0.2419 0.5997 0.062 Uiso 1 1 calc R
C38 C 0.5493(8) 0.3014(5) 0.5867(2) 0.045(2) Uani 1 1 d .
H38 H 0.5973 0.2876 0.6016 0.054 Uiso 1 1 calc R
C39 C 0.3308(7) 0.3626(5) 0.5216(2) 0.040(2) Uani 1 1 d .
C40 C 0.2320(8) 0.3748(5) 0.5299(3) 0.047(3) Uani 1 1 d .
H40 H 0.2168 0.3708 0.5507 0.057 Uiso 1 1 calc R
C41 C 0.1547(8) 0.3925(6) 0.5102(3) 0.055(3) Uani 1 1 d .
C42 C 0.1785(7) 0.4024(5) 0.4804(3) 0.045(3) Uani 1 1 d .
H42 H 0.1277 0.4171 0.4666 0.054 Uiso 1 1 calc R
C43 C 0.2767(8) 0.3912(5) 0.4696(2) 0.042(2) Uani 1 1 d .
C44 C 0.3506(7) 0.3712(5) 0.4899(2) 0.041(2) Uani 1 1 d .
C45 C 0.0530(8) 0.4051(7) 0.5213(3) 0.071(4) Uani 1 1 d .
H45A H 0.0561 0.4391 0.5367 0.107 Uiso 1 1 calc R
H45B H 0.0259 0.3657 0.5302 0.107 Uiso 1 1 calc R
H45C H 0.0092 0.4190 0.5044 0.107 Uiso 1 1 calc R
C46 C 0.1076(9) 0.2332(6) 0.3452(3) 0.060(3) Uani 1 1 d .
H46 H 0.1542 0.2082 0.3342 0.072 Uiso 1 1 calc R
C47 C 0.0611(12) 0.2865(8) 0.3304(4) 0.081(4) Uani 1 1 d .
H47 H 0.0788 0.2996 0.3106 0.098 Uiso 1 1 calc R
C48 C -0.0114(12) 0.3180(7) 0.3466(3) 0.080(4) Uani 1 1 d .
H48 H -0.0495 0.3514 0.3372 0.096 Uiso 1 1 calc R
C49 C -0.0300(11) 0.3019(7) 0.3764(4) 0.075(4) Uani 1 1 d .
H49 H -0.0769 0.3256 0.3878 0.090 Uiso 1 1 calc R
C50 C 0.0232(9) 0.2491(6) 0.3893(3) 0.060(3) Uani 1 1 d .
C51 C 0.0052(8) 0.2296(6) 0.4199(3) 0.053(3) Uani 1 1 d .
C52 C -0.0421(11) 0.2652(7) 0.4421(4) 0.082(5) Uani 1 1 d .
H52 H -0.0668 0.3070 0.4372 0.098 Uiso 1 1 calc R
C53 C -0.0538(13) 0.2428(8) 0.4700(3) 0.084(4) Uani 1 1 d .
H53 H -0.0868 0.2683 0.4846 0.101 Uiso 1 1 calc R
C54 C -0.0163(9) 0.1792(7) 0.4781(3) 0.063(3) Uani 1 1 d .
H54 H -0.0253 0.1609 0.4975 0.076 Uiso 1 1 calc R
C55 C 0.0335(8) 0.1472(6) 0.4553(3) 0.050(3) Uani 1 1 d .
C56 C 0.0838(8) 0.0866(6) 0.4602(3) 0.048(3) Uani 1 1 d .
C57 C 0.1759(9) -0.0046(6) 0.4796(3) 0.056(3) Uani 1 1 d .
H57 H 0.2077 -0.0383 0.4908 0.067 Uiso 1 1 calc R
C58 C 0.1826(8) 0.0030(5) 0.4488(2) 0.044(2) Uani 1 1 d .
C59 C 0.2403(8) -0.0360(5) 0.4284(2) 0.045(2) Uani 1 1 d .
C60 C 0.3398(7) -0.0540(5) 0.4376(2) 0.041(2) Uani 1 1 d .
H60 H 0.3651 -0.0412 0.4569 0.050 Uiso 1 1 calc R
C61 C 0.3996(7) -0.0896(5) 0.4189(2) 0.043(2) Uani 1 1 d .
C62 C 0.3633(9) -0.1084(5) 0.3906(2) 0.049(3) Uani 1 1 d .
H62 H 0.4041 -0.1325 0.3773 0.059 Uiso 1 1 calc R
C63 C 0.2663(9) -0.0911(6) 0.3822(3) 0.054(3) Uani 1 1 d .
H63 H 0.2401 -0.1051 0.3632 0.065 Uiso 1 1 calc R
C64 C 0.2063(8) -0.0545(6) 0.4004(2) 0.050(3) Uani 1 1 d .
H64 H 0.1410 -0.0420 0.3935 0.060 Uiso 1 1 calc R
C65 C 0.5064(8) -0.1052(5) 0.4284(3) 0.046(3) Uani 1 1 d .
C66 C 0.5834(9) -0.0958(6) 0.4072(3) 0.061(3) Uani 1 1 d .
H66 H 0.5660 -0.0820 0.3873 0.074 Uiso 1 1 calc R
C67 C 0.6811(9) -0.1062(6) 0.4148(3) 0.059(3) Uani 1 1 d .
C68 C 0.7061(9) -0.1253(6) 0.4437(3) 0.059(3) Uani 1 1 d .
H68 H 0.7751 -0.1311 0.4491 0.070 Uiso 1 1 calc R
C69 C 0.6338(8) -0.1367(5) 0.4657(2) 0.046(3) Uani 1 1 d .
C70 C 0.5331(7) -0.1269(5) 0.4570(2) 0.042(2) Uani 1 1 d .
C71 C 0.7620(11) -0.0962(9) 0.3909(3) 0.093(5) Uani 1 1 d .
H71A H 0.7928 -0.1377 0.3860 0.139 Uiso 1 1 calc R
H71B H 0.8138 -0.0668 0.3988 0.139 Uiso 1 1 calc R
H71C H 0.7309 -0.0777 0.3725 0.139 Uiso 1 1 calc R
C72 C 0.4185(14) -0.1985(10) 0.4737(5) 0.108(6) Uiso 1 1 d .
H72A H 0.4735 -0.2305 0.4731 0.130 Uiso 1 1 calc R
H72B H 0.3814 -0.1997 0.4541 0.130 Uiso 1 1 calc R
C73 C 0.341(2) -0.2169(16) 0.5017(7) 0.182(11) Uiso 1 1 d .
H73A H 0.3080 -0.1785 0.5103 0.219 Uiso 1 1 calc R
H73B H 0.2890 -0.2490 0.4954 0.219 Uiso 1 1 calc R
C75 C 0.401(2) -0.2568(14) 0.5750(7) 0.164(10) Uiso 1 1 d .
H75A H 0.3587 -0.2681 0.5924 0.197 Uiso 1 1 calc R
H75B H 0.4187 -0.2107 0.5771 0.197 Uiso 1 1 calc R
C76 C 0.5304(16) -0.2804(11) 0.6112(5) 0.128(7) Uiso 1 1 d .
H76A H 0.4936 -0.3081 0.6250 0.193 Uiso 1 1 calc R
H76B H 0.5185 -0.2351 0.6163 0.193 Uiso 1 1 calc R
H76C H 0.6025 -0.2897 0.6130 0.193 Uiso 1 1 calc R
C77 C 1.0916(8) -0.0766(7) 0.6338(3) 0.065(3) Uani 1 1 d .
H77 H 1.1104 -0.0913 0.6144 0.078 Uiso 1 1 calc R
C78 C 1.1657(10) -0.0623(9) 0.6542(4) 0.085(5) Uani 1 1 d .
H78 H 1.2338 -0.0629 0.6481 0.102 Uiso 1 1 calc R
C79 C 1.1447(12) -0.0475(9) 0.6821(4) 0.096(5) Uani 1 1 d .
H79 H 1.1972 -0.0422 0.6968 0.115 Uiso 1 1 calc R
C80 C 1.0423(10) -0.0396(8) 0.6903(3) 0.076(4) Uani 1 1 d .
H80 H 1.0240 -0.0259 0.7099 0.091 Uiso 1 1 calc R
C81 C 0.9687(9) -0.0534(6) 0.6670(3) 0.054(3) Uani 1 1 d .
C82 C 0.8606(9) -0.0449(6) 0.6719(2) 0.051(3) Uani 1 1 d .
C83 C 0.8213(10) -0.0138(7) 0.6959(3) 0.070(4) Uani 1 1 d .
H83 H 0.8641 0.0031 0.7115 0.084 Uiso 1 1 calc R
C84 C 0.7138(11) -0.0069(10) 0.6975(3) 0.093(5) Uani 1 1 d .
H84 H 0.6854 0.0157 0.7139 0.111 Uiso 1 1 calc R
C85 C 0.6538(10) -0.0323(7) 0.6759(3) 0.067(4) Uani 1 1 d .
H85 H 0.5827 -0.0318 0.6777 0.081 Uiso 1 1 calc R
C86 C 0.6987(8) -0.0594(6) 0.6509(3) 0.050(3) Uani 1 1 d .
C87 C 0.6425(7) -0.0827(6) 0.6243(2) 0.044(2) Uani 1 1 d .
C88 C 0.5284(8) -0.1019(6) 0.5816(3) 0.055(3) Uani 1 1 d .
H88 H 0.4753 -0.1052 0.5670 0.066 Uiso 1 1 calc R
C89 C 0.6232(8) -0.1241(5) 0.5779(3) 0.045(2) Uani 1 1 d .
C90 C 0.6613(7) -0.1547(5) 0.5504(2) 0.039(2) Uani 1 1 d .
C91 C 0.6297(7) -0.1340(5) 0.5222(3) 0.045(3) Uani 1 1 d .
H91 H 0.5818 -0.1001 0.5207 0.054 Uiso 1 1 calc R
C92 C 0.6652(7) -0.1606(5) 0.4959(2) 0.044(2) Uani 1 1 d .
C93 C 0.7378(7) -0.2095(5) 0.4989(2) 0.047(3) Uani 1 1 d .
H93 H 0.7653 -0.2279 0.4812 0.056 Uiso 1 1 calc R
C94 C 0.7699(8) -0.2313(5) 0.5268(3) 0.046(3) Uani 1 1 d .
H94 H 0.8191 -0.2644 0.5283 0.055 Uiso 1 1 calc R
C95 C 0.7308(7) -0.2053(5) 0.5527(3) 0.044(3) Uani 1 1 d .
H95 H 0.7508 -0.2216 0.5720 0.053 Uiso 1 1 calc R
C96 C 0.0974(10) 0.3656(8) 0.1750(3) 0.080(4) Uani 1 1 d .
H96A H 0.1151 0.3203 0.1706 0.095 Uiso 1 1 calc R
H96B H 0.1589 0.3920 0.1729 0.095 Uiso 1 1 calc R
C98 C 0.9390(19) 0.1953(14) 0.5771(6) 0.160(9) Uiso 1 1 d .
H98A H 0.9927 0.2268 0.5820 0.192 Uiso 1 1 calc R
H98B H 0.9101 0.1811 0.5964 0.192 Uiso 1 1 calc R
O22 O 0.069(2) 0.2926(15) 0.6549(7) 0.278(13) Uiso 1 1 d D
O21 O 0.145(2) 0.2682(15) 0.6035(7) 0.284(13) Uiso 1 1 d D
C97 C 0.596(2) 0.4346(13) 0.2851(6) 0.165(10) Uiso 1 1 d D
H97A H 0.5576 0.4186 0.2671 0.198 Uiso 1 1 calc R
H97B H 0.6601 0.4109 0.2871 0.198 Uiso 1 1 calc R
O28 O 0.7176(11) 0.3599(8) 0.3565(4) 0.141(5) Uiso 1 1 d .
O29 O 0.5724(13) 0.0291(9) 0.4881(4) 0.076(5) Uiso 0.50 1 d P
O30 O 0.4886(17) -0.1828(12) 0.7498(6) 0.103(7) Uiso 0.50 1 d P
O2 O 0.4128(11) -0.2425(8) 0.5205(4) 0.133(5) Uiso 1 1 d .
C74 C 0.342(2) -0.2642(15) 0.5482(7) 0.165(10) Uiso 1 1 d .
H74A H 0.2810 -0.2366 0.5489 0.198 Uiso 1 1 calc R
H74B H 0.3200 -0.3095 0.5457 0.198 Uiso 1 1 calc R
O31 O 0.901(2) -0.1760(14) 0.7323(7) 0.128(9) Uiso 0.50 1 d P
O32 O 0.7483(16) 0.2249(12) 0.3478(5) 0.099(7) Uiso 0.50 1 d P
O33 O 0.790(2) 0.2240(16) 0.3083(7) 0.140(10) Uiso 0.50 1 d P

loop_
_atom_site_aniso_label
_atom_site_aniso_U_11
_atom_site_aniso_U_22
_atom_site_aniso_U_33
_atom_site_aniso_U_23
_atom_site_aniso_U_13
_atom_site_aniso_U_12
Cd1 0.0451(4) 0.0483(5) 0.0296(4) 0.0009(3) -0.0070(3) 0.0025(3)
Cl1 0.0581(17) 0.075(2) 0.075(2) -0.0126(19) -0.0098(15) 0.0218(15)
S1 0.0426(15) 0.105(3) 0.080(3) 0.012(2) -0.0034(15) 0.0092(16)
O1 0.051(4) 0.060(5) 0.061(5) 0.015(4) -0.010(4) -0.007(4)
N1 0.077(6) 0.046(6) 0.041(6) 0.001(5) -0.001(5) 0.013(5)
C1 0.069(8) 0.065(9) 0.073(9) 0.004(7) -0.019(7) 0.019(7)
Cd2 0.0469(4) 0.0452(5) 0.0345(5) -0.0018(3) -0.0113(3) 0.0053(3)
Cl2 0.0583(17) 0.089(3) 0.057(2) 0.0095(18) 0.0064(14) 0.0032(16)
S2 0.0473(14) 0.071(2) 0.0484(18) 0.0073(15) 0.0108(12) 0.0057(13)
N2 0.059(5) 0.055(6) 0.041(5) -0.003(5) 0.006(4) -0.009(4)
C2 0.148(16) 0.061(10) 0.074(11) -0.002(9) -0.033(11) 0.041(11)
S3 0.0633(16) 0.0619(19) 0.0356(15) 0.0047(14) -0.0015(12) -0.0059(14)
N3 0.053(5) 0.061(6) 0.037(5) -0.006(5) -0.002(4) 0.001(4)
C3 0.162(17) 0.066(11) 0.065(10) 0.001(9) -0.044(11) 0.047(12)
Cl4 0.091(3) 0.104(3) 0.089(3) 0.014(3) -0.041(2) -0.007(2)
S4 0.0479(15) 0.084(2) 0.0522(19) -0.0040(17) -0.0016(13) 0.0103(14)
O4 0.069(7) 0.131(11) 0.172(14) 0.022(10) 0.015(7) -0.007(7)
N4 0.040(4) 0.068(6) 0.027(4) 0.008(4) -0.006(3) 0.011(4)
C4 0.185(18) 0.051(9) 0.051(9) 0.014(7) -0.041(10) 0.012(10)
Cl5 0.070(2) 0.091(3) 0.070(2) -0.0009(19) -0.0073(17) 0.0091(17)
O5 0.142(11) 0.142(13) 0.122(11) 0.044(9) 0.065(9) 0.030(9)
N5 0.076(6) 0.060(6) 0.033(5) -0.012(5) -0.018(5) 0.004(5)
C5 0.119(11) 0.051(8) 0.029(6) 0.000(6) -0.008(7) -0.002(7)
Cl6 0.108(3) 0.141(4) 0.080(3) 0.000(3) -0.013(2) -0.040(3)
O6 0.085(8) 0.097(9) 0.245(18) -0.060(11) 0.048(9) -0.009(6)
N6 0.043(4) 0.041(5) 0.056(6) -0.009(4) -0.014(4) 0.005(4)
C6 0.079(8) 0.061(9) 0.058(8) 0.005(7) -0.001(7) -0.007(7)
Cl7 0.201(11) 0.138(9) 0.072(6) -0.003(6) 0.080(7) 0.038(8)
O7 0.112(9) 0.118(11) 0.123(11) -0.037(8) -0.037(8) 0.038(7)
N7 0.035(4) 0.042(5) 0.035(5) -0.005(4) -0.004(3) 0.004(3)
C7 0.132(15) 0.063(10) 0.086(12) 0.025(9) 0.024(10) -0.017(10)
Cl8 0.078(5) 0.181(12) 0.145(10) -0.046(9) 0.012(5) -0.010(6)
O8 0.111(8) 0.105(8) 0.068(7) 0.026(6) 0.036(6) -0.004(6)
N8 0.061(5) 0.036(5) 0.049(6) -0.001(4) -0.014(4) 0.010(4)
C8 0.067(10) 0.100(15) 0.22(3) 0.048(16) 0.017(12) -0.014(9)
O9 0.095(8) 0.28(2) 0.064(8) 0.015(10) -0.021(6) -0.037(10)
N9 0.041(4) 0.042(5) 0.055(6) -0.004(4) -0.016(4) -0.003(4)
C9 0.077(10) 0.090(13) 0.142(17) 0.022(12) 0.027(10) -0.008(8)
O10 0.103(9) 0.109(11) 0.150(13) -0.029(9) 0.024(8) -0.011(7)
N10 0.043(4) 0.048(5) 0.035(5) -0.002(4) -0.010(4) 0.005(4)
C10 0.049(6) 0.063(8) 0.058(8) 0.001(6) 0.003(5) -0.002(5)
O11 0.080(8) 0.162(13) 0.122(11) -0.008(9) 0.020(7) 0.013(7)
N11 0.055(5) 0.058(6) 0.043(6) -0.003(5) -0.011(4) 0.009(4)
C11 0.038(5) 0.079(9) 0.046(7) 0.000(6) -0.006(5) 0.002(5)
N12 0.052(5) 0.047(5) 0.033(5) 0.002(4) -0.007(4) 0.006(4)
C12 0.050(6) 0.093(10) 0.044(7) 0.012(7) -0.003(5) 0.009(6)
N13 0.044(4) 0.046(5) 0.035(5) 0.003(4) -0.008(4) -0.001(4)
C13 0.050(6) 0.057(7) 0.036(6) -0.002(5) -0.011(5) 0.017(5)
C14 0.049(6) 0.044(6) 0.050(7) -0.001(5) -0.016(5) 0.010(5)
C15 0.066(7) 0.048(7) 0.038(6) 0.004(5) -0.021(5) 0.006(5)
O16 0.125(10) 0.155(12) 0.062(7) -0.011(7) -0.029(7) -0.003(8)
C16 0.072(8) 0.054(8) 0.046(7) -0.007(6) -0.025(6) 0.004(6)
O17 0.153(11) 0.104(10) 0.149(12) 0.057(9) -0.055(9) -0.051(9)
C17 0.041(5) 0.045(6) 0.059(8) 0.005(5) -0.015(5) -0.004(4)
O18 0.122(9) 0.159(12) 0.055(7) -0.012(7) -0.009(6) -0.001(8)
C18 0.038(5) 0.050(7) 0.042(6) -0.003(5) -0.011(4) 0.017(4)
O19 0.078(8) 0.182(16) 0.27(2) -0.117(15) 0.073(10) -0.022(9)
C19 0.043(5) 0.042(6) 0.034(6) -0.004(5) -0.020(4) 0.003(4)
C20 0.098(10) 0.094(11) 0.040(8) -0.011(7) 0.000(7) -0.020(8)
C21 0.119(13) 0.108(14) 0.054(9) -0.021(9) 0.006(9) 0.004(11)
C22 0.129(14) 0.099(13) 0.063(11) -0.013(9) -0.023(10) -0.013(11)
C23 0.094(10) 0.099(12) 0.053(9) -0.019(8) -0.023(8) -0.001(9)
O24 0.082(6) 0.099(8) 0.071(6) 0.018(6) -0.013(5) 0.001(5)
C24 0.078(8) 0.070(9) 0.052(8) 0.005(7) -0.032(7) -0.003(7)
C25 0.051(6) 0.057(7) 0.041(6) -0.007(5) -0.021(5) 0.003(5)
C26 0.062(7) 0.069(9) 0.080(10) -0.005(8) -0.017(7) -0.012(6)
C27 0.043(6) 0.081(10) 0.107(13) -0.006(9) -0.012(7) -0.021(6)
C28 0.056(7) 0.056(8) 0.095(11) 0.006(8) -0.001(7) -0.009(6)
C29 0.038(5) 0.053(7) 0.048(7) 0.001(5) -0.004(5) 0.007(4)
C30 0.037(5) 0.061(7) 0.040(6) 0.000(5) -0.004(4) 0.013(5)
C31 0.055(6) 0.061(7) 0.025(5) 0.000(5) 0.003(5) 0.014(5)
C32 0.041(5) 0.044(6) 0.028(5) -0.003(4) -0.002(4) 0.009(4)
C33 0.057(6) 0.032(5) 0.029(5) -0.007(4) -0.009(4) 0.004(4)
C34 0.057(6) 0.037(6) 0.027(5) -0.005(4) 0.000(4) 0.008(5)
C35 0.042(5) 0.034(5) 0.030(5) -0.007(4) 0.001(4) 0.000(4)
C36 0.058(6) 0.048(7) 0.043(6) -0.011(5) -0.002(5) -0.001(5)
C37 0.072(7) 0.043(7) 0.041(6) -0.003(5) -0.001(6) -0.004(5)
C38 0.060(6) 0.038(6) 0.037(6) 0.001(5) -0.010(5) -0.005(5)
C39 0.046(5) 0.034(5) 0.039(6) -0.010(5) -0.007(4) -0.004(4)
C40 0.051(6) 0.050(7) 0.042(6) -0.012(5) 0.006(5) -0.006(5)
C41 0.049(6) 0.048(7) 0.067(9) -0.004(6) 0.000(6) 0.001(5)
C42 0.037(5) 0.051(7) 0.045(7) 0.007(5) -0.013(4) 0.004(4)
C43 0.052(6) 0.041(6) 0.032(6) 0.000(5) -0.018(4) 0.007(4)
C44 0.035(5) 0.041(6) 0.047(7) -0.007(5) -0.003(4) 0.001(4)
C45 0.043(6) 0.084(10) 0.088(11) 0.000(8) 0.008(6) 0.012(6)
C46 0.078(8) 0.043(7) 0.057(8) 0.016(6) -0.012(6) 0.008(6)
C47 0.093(10) 0.075(10) 0.074(10) 0.013(8) -0.028(8) -0.020(8)
C48 0.115(12) 0.065(9) 0.058(9) 0.010(7) -0.024(8) 0.026(8)
C49 0.091(9) 0.055(8) 0.079(10) -0.002(7) -0.032(8) 0.019(7)
C50 0.058(7) 0.048(7) 0.071(9) -0.001(6) -0.032(6) 0.000(5)
C51 0.049(6) 0.055(7) 0.055(8) -0.003(6) -0.015(5) 0.013(5)
C52 0.100(10) 0.055(8) 0.090(12) -0.025(8) -0.016(9) 0.036(8)
C53 0.116(12) 0.090(12) 0.047(8) -0.007(8) -0.011(8) 0.020(9)
C54 0.066(7) 0.077(9) 0.046(7) -0.011(7) -0.006(6) 0.012(6)
C55 0.052(6) 0.047(7) 0.049(7) -0.004(6) -0.012(5) 0.004(5)
C56 0.047(5) 0.056(7) 0.039(6) 0.006(5) -0.011(5) -0.005(5)
C57 0.078(8) 0.048(7) 0.041(7) 0.002(5) -0.001(6) -0.005(6)
C58 0.054(6) 0.041(6) 0.037(6) 0.000(5) -0.005(5) -0.004(5)
C59 0.054(6) 0.040(6) 0.039(6) 0.005(5) -0.015(5) -0.010(5)
C60 0.056(6) 0.033(5) 0.035(6) 0.012(5) -0.014(5) -0.001(4)
C61 0.048(5) 0.046(6) 0.034(6) 0.007(5) -0.011(4) 0.001(5)
C62 0.077(7) 0.043(6) 0.028(6) -0.004(5) -0.008(5) 0.003(5)
C63 0.076(7) 0.048(7) 0.037(6) -0.010(5) -0.019(6) 0.004(6)
C64 0.060(6) 0.052(7) 0.038(6) 0.002(5) -0.017(5) 0.003(5)
C65 0.055(6) 0.034(6) 0.049(7) 0.005(5) -0.008(5) -0.002(4)
C66 0.073(8) 0.070(9) 0.042(7) 0.010(6) 0.001(6) 0.008(6)
C67 0.061(7) 0.058(8) 0.059(8) 0.012(6) -0.004(6) 0.000(5)
C68 0.054(6) 0.057(8) 0.065(8) 0.000(6) -0.002(6) -0.003(5)
C69 0.051(6) 0.048(6) 0.038(6) 0.003(5) -0.014(5) 0.004(5)
C70 0.052(6) 0.038(6) 0.035(6) 0.004(5) -0.006(5) -0.002(4)
C71 0.080(9) 0.136(16) 0.063(10) 0.033(10) 0.015(8) 0.025(9)
C77 0.051(7) 0.079(9) 0.064(9) -0.017(7) -0.009(6) -0.013(6)
C78 0.064(8) 0.112(14) 0.079(11) -0.027(10) -0.025(7) 0.000(8)
C79 0.088(11) 0.102(13) 0.095(13) -0.025(11) -0.046(9) 0.003(9)
C80 0.073(8) 0.091(11) 0.063(9) -0.017(8) -0.014(7) -0.003(7)
C81 0.070(7) 0.057(7) 0.034(6) -0.005(5) -0.021(5) -0.004(6)
C82 0.069(7) 0.047(7) 0.036(6) -0.005(5) -0.012(5) -0.001(5)
C83 0.081(9) 0.086(10) 0.043(7) -0.002(7) -0.008(6) -0.002(7)
C84 0.093(10) 0.156(17) 0.029(7) -0.026(9) -0.006(7) 0.019(10)
C85 0.063(7) 0.089(10) 0.051(8) -0.018(7) 0.009(6) -0.003(7)
C86 0.060(6) 0.049(7) 0.041(6) 0.001(5) -0.001(5) 0.004(5)
C87 0.044(5) 0.056(7) 0.033(6) 0.001(5) 0.002(4) -0.004(5)
C88 0.041(5) 0.071(8) 0.051(7) -0.011(6) -0.007(5) 0.006(5)
C89 0.049(6) 0.044(6) 0.042(6) 0.004(5) -0.007(5) -0.005(5)
C90 0.037(5) 0.038(6) 0.042(6) 0.001(5) -0.017(4) -0.002(4)
C91 0.035(5) 0.046(6) 0.054(7) 0.005(5) -0.007(5) -0.005(4)
C92 0.046(5) 0.040(6) 0.044(6) 0.004(5) -0.011(5) -0.003(4)
C93 0.049(5) 0.047(6) 0.044(6) -0.013(5) -0.013(5) -0.012(5)
C94 0.057(6) 0.029(5) 0.052(7) -0.009(5) -0.024(5) 0.010(4)
C95 0.050(5) 0.037(6) 0.045(6) 0.006(5) -0.021(5) -0.006(4)
C96 0.068(8) 0.095(11) 0.076(10) 0.001(9) 0.006(7) -0.002(8)

loop_
_atom_type_symbol
_atom_type_description
_atom_type_scat_dispersion_real
_atom_type_scat_dispersion_imag
_atom_type_scat_source
C C 0.0033 0.0016 'International Tables Vol C Tables 4.2.6.8 and 6.1.1.4'
H H 0.0000 0.0000 'International Tables Vol C Tables 4.2.6.8 and 6.1.1.4'
N N 0.0061 0.0033 'International Tables Vol C Tables 4.2.6.8 and 6.1.1.4'
O O 0.0106 0.0060 'International Tables Vol C Tables 4.2.6.8 and 6.1.1.4'
S S 0.1246 0.1234 'International Tables Vol C Tables 4.2.6.8 and 6.1.1.4'
Cl Cl 0.1484 0.1585 'International Tables Vol C Tables 4.2.6.8 and 6.1.1.4'
Cd Cd -0.8075 1.2024 'International Tables Vol C Tables 4.2.6.8 and 6.1.1.4'

loop_
_geom_angle_atom_site_label_1
_geom_angle_atom_site_label_2
_geom_angle_atom_site_label_3
_geom_angle
_geom_angle_site_symmetry_1
_geom_angle_site_symmetry_3
N6 Cd1 N2 168.7(3) . 3_666
N6 Cd1 N3 117.5(3) . 3_666
N2 Cd1 N3 69.9(3) 3_666 3_666
N6 Cd1 N1 103.2(3) . 3_666
N2 Cd1 N1 69.7(4) 3_666 3_666
N3 Cd1 N1 139.3(4) 3_666 3_666
N6 Cd1 N7 71.2(3) . .
N2 Cd1 N7 118.5(3) 3_666 .
N3 Cd1 N7 90.0(3) 3_666 .
N1 Cd1 N7 104.4(3) 3_666 .
N6 Cd1 N5 69.3(4) . .
N2 Cd1 N5 101.5(3) 3_666 .
N3 Cd1 N5 102.3(3) 3_666 .
N1 Cd1 N5 90.8(3) 3_666 .
N7 Cd1 N5 140.0(3) . .
O4 Cl1 O6 123.5(8) . .
O4 Cl1 O7 110.7(9) . .
O6 Cl1 O7 114.8(8) . .
O4 Cl1 O5 100.1(8) . .
O6 Cl1 O5 101.3(9) . .
O7 Cl1 O5 102.1(10) . .
C12 S1 C11 89.7(6) . .
C72 O1 C70 110.9(11) . .
C5 N1 C1 122.3(12) . .
C5 N1 Cd1 116.1(8) . 3_666
C1 N1 Cd1 120.7(9) . 3_666
N1 C1 C2 122.0(16) . .
N9 Cd2 N12 166.1(3) 3_656 .
N9 Cd2 N10 71.0(3) 3_656 3_656
N12 Cd2 N10 121.0(3) . 3_656
N9 Cd2 N11 101.3(3) 3_656 .
N12 Cd2 N11 69.5(3) . .
N10 Cd2 N11 107.1(3) 3_656 .
N9 Cd2 N13 119.5(3) 3_656 .
N12 Cd2 N13 70.3(3) . .
N10 Cd2 N13 88.2(3) 3_656 .
N11 Cd2 N13 139.3(3) . .
N9 Cd2 N8 69.9(3) 3_656 3_656
N12 Cd2 N8 98.6(3) . 3_656
N10 Cd2 N8 140.5(3) 3_656 3_656
N11 Cd2 N8 86.3(3) . 3_656
N13 Cd2 N8 105.8(3) . 3_656
O10 Cl2 O11 111.0(8) . .
O10 Cl2 O9 109.3(11) . .
O11 Cl2 O9 111.8(10) . .
O10 Cl2 O8 108.2(8) . .
O11 Cl2 O8 112.3(8) . .
O9 Cl2 O8 104.0(8) . .
C30 S2 C31 90.2(5) . .
C6 N2 C10 121.7(10) . .
C6 N2 Cd1 119.2(8) . 3_666
C10 N2 Cd1 119.1(8) . 3_666
C3 C2 C1 118.7(18) . .
O12 Cl3 O14 106.1(11) . .
O12 Cl3 O15 114.3(15) . .
O14 Cl3 O15 113.2(13) . .
O12 Cl3 O13 111.2(11) . .
O14 Cl3 O13 114.3(8) . .
O15 Cl3 O13 98.0(13) . .
C57 S3 C56 90.2(6) . .
C75 O3 C76 103.4(17) . .
C11 N3 C13 114.0(9) . .
C11 N3 Cd1 113.8(8) . 3_666
C13 N3 Cd1 130.4(7) . 3_666
C2 C3 C4 121.3(15) . .
O19 Cl4 O16 115.7(11) . .
O19 Cl4 O17 98.2(11) . .
O16 Cl4 O17 105.4(8) . .
O19 Cl4 O18 116.7(12) . .
O16 Cl4 O18 108.7(8) . .
O17 Cl4 O18 111.0(10) . .
C87 S4 C88 90.2(5) . .
C3 C4 C5 114.9(17) . .
C20 N5 C24 119.1(11) . .
C20 N5 Cd1 124.5(9) . .
C24 N5 Cd1 116.3(8) . .
N1 C5 C4 120.8(15) . .
N1 C5 C6 119.2(11) . .
C4 C5 C6 120.0(14) . .
C25 N6 C29 119.4(10) . .
C25 N6 Cd1 121.1(8) . .
C29 N6 Cd1 119.5(7) . .
N2 C6 C7 119.9(13) . .
N2 C6 C5 114.9(11) . .
C7 C6 C5 125.1(14) . .
C30 N7 C32 112.2(9) . .
C30 N7 Cd1 113.0(7) . .
C32 N7 Cd1 133.3(6) . .
C8 C7 C6 117.6(15) . .
C46 N8 C50 121.5(10) . .
C46 N8 Cd2 123.1(8) . 3_656
C50 N8 Cd2 113.2(8) . 3_656
C7 C8 C9 122.4(15) . .
C55 N9 C51 120.1(10) . .
C55 N9 Cd2 119.0(7) . 3_656
C51 N9 Cd2 120.6(8) . 3_656
C10 C9 C8 117.1(16) . .
C56 N10 C58 111.0(9) . .
C56 N10 Cd2 114.1(7) . 3_656
C58 N10 Cd2 132.8(7) . 3_656
N2 C10 C9 121.0(13) . .
N2 C10 C11 113.7(10) . .
C9 C10 C11 124.9(12) . .
O20 Cl11 O22 100.0(14) . .
O20 Cl11 O23 109.2(12) . .
O22 Cl11 O23 131.7(16) . .
O20 Cl11 O21 109.3(15) . .
O22 Cl11 O21 113.3(18) . .
O23 Cl11 O21 92.4(15) . .
C77 N11 C81 117.3(10) . .
C77 N11 Cd2 123.8(8) . .
C81 N11 Cd2 117.5(7) . .
N3 C11 C10 123.1(10) . .
N3 C11 S1 112.1(9) . .
C10 C11 S1 124.7(8) . .
C86 N12 C82 121.5(10) . .
C86 N12 Cd2 119.0(7) . .
C82 N12 Cd2 119.0(7) . .
C13 C12 S1 111.7(10) . .
C87 N13 C89 112.2(9) . .
C87 N13 Cd2 114.3(7) . .
C89 N13 Cd2 131.7(7) . .
C12 C13 N3 112.5(11) . .
C12 C13 C14 127.6(11) . .
N3 C13 C14 119.9(9) . .
C15 C14 C19 117.7(10) . .
C15 C14 C13 123.1(11) . .
C19 C14 C13 119.1(9) . .
C14 C15 C16 120.5(11) . .
C17 C16 C15 121.3(10) . .
C16 C17 C18 121.2(10) . .
C19 C18 C17 115.3(10) . .
C19 C18 C43 122.7(9) . .
C17 C18 C43 121.9(10) . .
C14 C19 C18 123.8(9) . .
N5 C20 C21 125.2(15) . .
C22 C21 C20 119.5(16) . .
C21 C22 C23 117.2(15) . .
C22 C23 C24 120.8(15) . .
N5 C24 C23 118.1(13) . .
N5 C24 C25 118.6(11) . .
C23 C24 C25 123.1(13) . .
N6 C25 C26 120.6(12) . .
N6 C25 C24 114.2(10) . .
C26 C25 C24 125.1(11) . .
C27 C26 C25 119.7(13) . .
C26 C27 C28 121.2(12) . .
C29 C28 C27 116.7(14) . .
N6 C29 C28 122.4(11) . .
N6 C29 C30 112.8(9) . .
C28 C29 C30 124.9(11) . .
N7 C30 C29 123.1(10) . .
N7 C30 S2 113.0(8) . .
C29 C30 S2 123.6(8) . .
C32 C31 S2 111.1(8) . .
C31 C32 N7 113.4(9) . .
C31 C32 C33 126.1(9) . .
N7 C32 C33 120.3(9) . .
C34 C33 C38 118.2(9) . .
C34 C33 C32 119.0(9) . .
C38 C33 C32 122.8(9) . .
C33 C34 C35 121.5(10) . .
C36 C35 C34 116.2(9) . .
C36 C35 C39 123.0(9) . .
C34 C35 C39 120.6(9) . .
C37 C36 C35 122.4(10) . .
C36 C37 C38 121.5(11) . .
C37 C38 C33 120.0(10) . .
C40 C39 C44 115.3(9) . .
C40 C39 C35 121.7(10) . .
C44 C39 C35 123.0(8) . .
C41 C40 C39 124.9(11) . .
C42 C41 C40 117.3(10) . .
C42 C41 C45 121.6(11) . .
C40 C41 C45 120.9(12) . .
C41 C42 C43 122.0(9) . .
C44 C43 C42 118.6(10) . .
C44 C43 C18 122.8(9) . .
C42 C43 C18 118.6(8) . .
C43 C44 N4 119.4(10) . .
C43 C44 C39 121.7(9) . .
N4 C44 C39 118.8(8) . .
N8 C46 C47 123.8(14) . .
C48 C47 C46 115.5(15) . .
C47 C48 C49 121.5(13) . .
C48 C49 C50 118.1(14) . .
N8 C50 C49 119.4(13) . .
N8 C50 C51 120.4(10) . .
C49 C50 C51 120.3(13) . .
N9 C51 C52 118.9(12) . .
N9 C51 C50 114.0(10) . .
C52 C51 C50 127.1(12) . .
C53 C52 C51 122.1(14) . .
C52 C53 C54 120.0(14) . .
C55 C54 C53 115.0(12) . .
N9 C55 C54 123.7(11) . .
N9 C55 C56 113.9(10) . .
C54 C55 C56 122.4(11) . .
N10 C56 C55 121.6(10) . .
N10 C56 S3 113.8(8) . .
C55 C56 S3 124.1(9) . .
C58 C57 S3 112.0(9) . .
C57 C58 N10 113.1(10) . .
C57 C58 C59 127.0(10) . .
N10 C58 C59 119.9(9) . .
C64 C59 C60 118.3(11) . .
C64 C59 C58 123.7(10) . .
C60 C59 C58 117.9(9) . .
C61 C60 C59 120.9(9) . .
C60 C61 C62 120.0(10) . .
C60 C61 C65 120.0(9) . .
C62 C61 C65 119.9(10) . .
C63 C62 C61 118.2(11) . .
C64 C63 C62 122.5(10) . .
C59 C64 C63 120.0(10) . .
C70 C65 C66 118.4(10) . .
C70 C65 C61 123.2(10) . .
C66 C65 C61 118.4(10) . .
C67 C66 C65 121.3(12) . .
C66 C67 C68 119.2(12) . .
C66 C67 C71 119.3(12) . .
C68 C67 C71 121.4(11) . .
C67 C68 C69 122.6(11) . .
C70 C69 C68 116.9(10) . .
C70 C69 C92 123.2(10) . .
C68 C69 C92 119.9(9) . .
C65 C70 C69 121.5(10) . .
C65 C70 O1 119.4(9) . .
C69 C70 O1 119.0(9) . .
O1 C72 C73 109.9(18) . .
O2 C73 C72 96(2) . .
C74 C75 O3 118(3) . .
N11 C77 C78 124.1(13) . .
C79 C78 C77 120.8(15) . .
C78 C79 C80 119.4(13) . .
C79 C80 C81 115.9(13) . .
N11 C81 C80 122.2(11) . .
N11 C81 C82 115.9(9) . .
C80 C81 C82 121.8(11) . .
N12 C82 C83 119.3(11) . .
N12 C82 C81 116.2(10) . .
C83 C82 C81 124.4(11) . .
C82 C83 C84 119.0(12) . .
C85 C84 C83 120.1(13) . .
C84 C85 C86 117.9(12) . .
N12 C86 C85 121.6(11) . .
N12 C86 C87 114.7(10) . .
C85 C86 C87 123.6(11) . .
N13 C87 C86 121.2(9) . .
N13 C87 S4 113.6(8) . .
C86 C87 S4 124.9(8) . .
C89 C88 S4 110.2(8) . .
C88 C89 N13 113.8(10) . .
C88 C89 C90 125.9(10) . .
N13 C89 C90 120.2(9) . .
C91 C90 C95 119.1(10) . .
C91 C90 C89 120.7(9) . .
C95 C90 C89 120.2(9) . .
C90 C91 C92 122.4(10) . .
C91 C92 C93 117.2(10) . .
C91 C92 C69 122.0(10) . .
C93 C92 C69 120.7(10) . .
C94 C93 C92 121.5(10) . .
C93 C94 C95 120.1(10) . .
C94 C95 C90 119.6(9) . .
Cl6 C96 Cl5 112.7(8) . .
Cl10 C98 Cl9 116.1(16) . .
Cl7 C97 Cl8 100.5(14) . .
C73 O2 C74 98.9(19) . .
C75 C74 O2 106(2) . .

loop_
_geom_bond_atom_site_label_1
_geom_bond_atom_site_label_2
_geom_bond_distance
_geom_bond_site_symmetry_2
Cd1 N6 2.308(9) .
Cd1 N2 2.315(9) 3_666
Cd1 N3 2.340(9) 3_666
Cd1 N1 2.352(10) 3_666
Cd1 N7 2.356(8) .
Cd1 N5 2.361(9) .
Cl1 O4 1.382(11) .
Cl1 O6 1.397(12) .
Cl1 O7 1.419(13) .
Cl1 O5 1.476(13) .
S1 C12 1.709(14) .
S1 C11 1.734(11) .
O1 C72 1.32(2) .
O1 C70 1.424(13) .
N1 C5 1.298(17) .
N1 C1 1.328(15) .
N1 Cd1 2.352(9) 3_666
C1 C2 1.37(2) .
Cd2 N9 2.299(9) 3_656
Cd2 N12 2.312(9) .
Cd2 N10 2.324(9) 3_656
Cd2 N11 2.361(9) .
Cd2 N13 2.376(8) .
Cd2 N8 2.404(9) 3_656
Cl2 O10 1.368(13) .
Cl2 O11 1.371(12) .
Cl2 O9 1.410(12) .
Cl2 O8 1.414(9) .
S2 C30 1.706(11) .
S2 C31 1.707(12) .
N2 C6 1.323(16) .
N2 C10 1.334(14) .
N2 Cd1 2.315(9) 3_666
C2 C3 1.35(3) .
Cl3 O12 1.27(2) .
Cl3 O14 1.411(13) .
Cl3 O15 1.41(3) .
Cl3 O13 1.486(15) .
S3 C57 1.678(13) .
S3 C56 1.713(11) .
O3 C75 1.44(3) .
O3 C76 1.58(2) .
N3 C11 1.315(14) .
N3 C13 1.372(14) .
N3 Cd1 2.340(9) 3_666
C3 C4 1.43(3) .
Cl4 O19 1.221(16) .
Cl4 O16 1.330(12) .
Cl4 O17 1.487(13) .
Cl4 O18 1.517(12) .
S4 C87 1.712(10) .
S4 C88 1.719(12) .
N4 C44 1.421(12) .
C4 C5 1.442(18) .
Cl5 C96 1.777(15) .
N5 C20 1.279(16) .
N5 C24 1.346(16) .
C5 C6 1.471(19) .
Cl6 C96 1.669(15) .
N6 C25 1.327(13) .
N6 C29 1.350(14) .
C6 C7 1.43(2) .
Cl7 C97 1.64(2) .
N7 C30 1.328(13) .
N7 C32 1.378(12) .
C7 C8 1.32(2) .
Cl8 C97 1.94(3) .
N8 C46 1.277(15) .
N8 C50 1.352(16) .
N8 Cd2 2.404(9) 3_656
C8 C9 1.40(3) .
Cl9 C98 1.80(3) .
N9 C55 1.341(14) .
N9 C51 1.362(14) .
N9 Cd2 2.299(9) 3_656
C9 C10 1.373(19) .
Cl10 C98 1.75(3) .
N10 C56 1.335(14) .
N10 C58 1.384(13) .
N10 Cd2 2.324(9) 3_656
C10 C11 1.408(17) .
Cl11 O20 1.423(15) .
Cl11 O22 1.50(3) .
Cl11 O23 1.51(2) .
Cl11 O21 1.57(3) .
N11 C77 1.327(14) .
N11 C81 1.336(14) .
N12 C86 1.335(13) .
N12 C82 1.353(13) .
C12 C13 1.362(14) .
N13 C87 1.306(14) .
N13 C89 1.389(13) .
C13 C14 1.452(16) .
C14 C15 1.376(14) .
C14 C19 1.400(15) .
C15 C16 1.391(17) .
C16 C17 1.356(17) .
C17 C18 1.429(14) .
C18 C19 1.404(15) .
C18 C43 1.444(15) .
C20 C21 1.38(2) .
C21 C22 1.35(2) .
C22 C23 1.37(2) .
C23 C24 1.453(18) .
C24 C25 1.465(18) .
C25 C26 1.383(17) .
C26 C27 1.34(2) .
C27 C28 1.38(2) .
C28 C29 1.376(15) .
C29 C30 1.460(15) .
C31 C32 1.353(14) .
C32 C33 1.452(14) .
C33 C34 1.381(13) .
C33 C38 1.421(14) .
C34 C35 1.418(14) .
C35 C36 1.412(15) .
C35 C39 1.448(13) .
C36 C37 1.324(15) .
C37 C38 1.361(15) .
C39 C40 1.395(14) .
C39 C44 1.443(15) .
C40 C41 1.384(16) .
C41 C42 1.379(17) .
C41 C45 1.473(16) .
C42 C43 1.419(15) .
C43 C44 1.380(14) .
C46 C47 1.421(18) .
C47 C48 1.38(2) .
C48 C49 1.39(2) .
C49 C50 1.418(17) .
C50 C51 1.441(18) .
C51 C52 1.391(17) .
C52 C53 1.33(2) .
C53 C54 1.45(2) .
C54 C55 1.388(16) .
C55 C56 1.440(16) .
C57 C58 1.376(15) .
C58 C59 1.448(15) .
C59 C64 1.363(14) .
C59 C60 1.426(14) .
C60 C61 1.377(15) .
C61 C62 1.388(14) .
C61 C65 1.508(14) .
C62 C63 1.382(16) .
C63 C64 1.376(16) .
C65 C70 1.383(15) .
C65 C66 1.417(17) .
C66 C67 1.353(17) .
C67 C68 1.373(18) .
C67 C71 1.540(19) .
C68 C69 1.403(16) .
C69 C70 1.400(14) .
C69 C92 1.475(14) .
C72 C73 1.67(3) .
C73 O2 1.37(3) .
C75 C74 1.42(3) .
C77 C78 1.355(17) .
C78 C79 1.31(2) .
C79 C80 1.43(2) .
C80 C81 1.432(16) .
C81 C82 1.469(16) .
C82 C83 1.360(17) .
C83 C84 1.440(19) .
C84 C85 1.340(19) .
C85 C86 1.388(16) .
C86 C87 1.462(15) .
C88 C89 1.356(15) .
C89 C90 1.470(15) .
C90 C91 1.378(14) .
C90 C95 1.403(14) .
C91 C92 1.380(15) .
C92 C93 1.406(15) .
C93 C94 1.374(15) .
C94 C95 1.377(15) .
O2 C74 1.63(3) .
